data_4509050
loop_
_publ_author_name
'Ma, Lu-Fang'
'Wang, Li-Ya'
'Lu, Dan-Hua'
'Batten, Stuart R.'
'Wang, Jian-Ge'

_publ_section_title
;
 Structural Variation from 1D to 3D: Effects of Temperature and pH Value
 on the Construction of Co(II)-H2tbip/bpp Mixed Ligands System
;
_journal_issue 4
_journal_name_full 'Crystal Growth &amp; Design'
_journal_page_first 1741
_journal_paper_doi 10.1021/cg800732e
_journal_volume 9
_journal_year 2009
_chemical_formula_sum 'C68 H76 Co2 N4 O15.5'
_chemical_formula_weight 1315.19
_chemical_name_systematic
;

 ?

;
_space_group_IT_number 14
_symmetry_cell_setting monoclinic
_symmetry_space_group_name_Hall '-P 2ybc'
_symmetry_space_group_name_H-M 'P 1 21/c 1'
_atom_sites_solution_hydrogens geom
_atom_sites_solution_primary direct
_atom_sites_solution_secondary difmap
_audit_creation_method SHELXL-97
_cell_angle_alpha 90.00
_cell_angle_beta 95.6320(10)
_cell_angle_gamma 90.00
_cell_formula_units_Z 4
_cell_length_a 14.4201(9)
_cell_length_b 19.6832(13)
_cell_length_c 24.3937(16)
_cell_measurement_reflns_used 5969
_cell_measurement_temperature 291(2)
_cell_measurement_theta_max 21.26
_cell_measurement_theta_min 2.30
_cell_volume 6890.3(8)
_computing_cell_refinement 'Bruker SMART'
_computing_data_collection 'Bruker SMART'
_computing_data_reduction 'Bruker SAINT'
_computing_molecular_graphics 'Bruker SHELXTL'
_computing_publication_material 'Bruker SHELXTL'
_computing_structure_refinement 'SHELXL-97 (Sheldrick, 1997)'
_computing_structure_solution 'SHELXS-97 (Sheldrick, 1990)'
_diffrn_ambient_temperature 291(2)
_diffrn_measured_fraction_theta_full 0.997
_diffrn_measured_fraction_theta_max 0.997
_diffrn_measurement_device_type 'CCD area detector'
_diffrn_measurement_method 'phi and omega scans'
_diffrn_radiation_monochromator graphite
_diffrn_radiation_source 'fine-focus sealed tube'
_diffrn_radiation_type MoK\a
_diffrn_radiation_wavelength 0.71073
_diffrn_reflns_av_R_equivalents 0.0679
_diffrn_reflns_av_sigmaI/netI 0.0631
_diffrn_reflns_limit_h_max 17
_diffrn_reflns_limit_h_min -17
_diffrn_reflns_limit_k_max 23
_diffrn_reflns_limit_k_min -23
_diffrn_reflns_limit_l_max 29
_diffrn_reflns_limit_l_min -29
_diffrn_reflns_number 52462
_diffrn_reflns_theta_full 25.50
_diffrn_reflns_theta_max 25.50
_diffrn_reflns_theta_min 2.30
_exptl_absorpt_coefficient_mu 0.548
_exptl_absorpt_correction_T_max 0.9036
_exptl_absorpt_correction_T_min 0.8589
_exptl_absorpt_correction_type multi-scan
_exptl_absorpt_process_details SADABS
_exptl_crystal_colour red
_exptl_crystal_density_diffrn 1.268
_exptl_crystal_density_method 'not measured'
_exptl_crystal_description blobk
_exptl_crystal_F_000 2760
_exptl_crystal_size_max 0.26
_exptl_crystal_size_mid 0.23
_exptl_crystal_size_min 0.19
_refine_diff_density_max 0.975
_refine_diff_density_min -0.611
_refine_diff_density_rms 0.079
_refine_ls_extinction_method none
_refine_ls_goodness_of_fit_ref 1.026
_refine_ls_hydrogen_treatment constr
_refine_ls_matrix_type full
_refine_ls_number_parameters 808
_refine_ls_number_reflns 12795
_refine_ls_number_restraints 1030
_refine_ls_restrained_S_all 1.133
_refine_ls_R_factor_all 0.1143
_refine_ls_R_factor_gt 0.0716
_refine_ls_shift/su_max 0.001
_refine_ls_shift/su_mean 0.000
_refine_ls_structure_factor_coef Fsqd
_refine_ls_weighting_details 'calc w=1/[\s^2^(Fo^2^)+(0.1075P)^2^+11.2100P] where P=(Fo^2^+2Fc^2^)/3'
_refine_ls_weighting_scheme calc
_refine_ls_wR_factor_gt 0.1916
_refine_ls_wR_factor_ref 0.2223
_reflns_number_gt 8173
_reflns_number_total 12795
_reflns_threshold_expression >2sigma(I)
_cod_data_source_file cg800732esup4.cif
_cod_data_source_block 2629
_cod_depositor_comments
;
The following automatic conversions were performed:

'_symmetry_cell_setting' value 'Monoclinic' changed to 'monoclinic'
according to /home/saulius/struct/CIF-dictionaries/cif_core.dic
dictionary named 'cif_core.dic' version 2.4.2 from
2011-04-26.

'_exptl_absorpt_correction_type' value 'MULTI-SCAN'
changed to 'multi-scan' according to
/home/saulius/struct/CIF-dictionaries/cif_core.dic dictionary named
'cif_core.dic' version 2.4.2 from
2011-04-26.

'_refine_ls_hydrogen_treatment' value 'CONSTR' changed
to 'constr' according to
/home/saulius/struct/CIF-dictionaries/cif_core.dic dictionary named
'cif_core.dic' version 2.4.2 from 2011-04-26.

Automatic conversion script
Id: cif_fix_values 1891 2012-01-12 08:04:46Z andrius 
;
_cod_original_sg_symbol_H-M P2(1)/c
_cod_original_formula_sum 'C68 H76 Co2 N4 O15.50'
_cod_database_code 4509050

loop_
_symmetry_equiv_pos_as_xyz
'x, y, z'
'-x, y+1/2, -z+1/2'
'-x, -y, -z'
'x, -y-1/2, z-1/2'

loop_
_atom_site_label
_atom_site_type_symbol
_atom_site_fract_x
_atom_site_fract_y
_atom_site_fract_z
_atom_site_U_iso_or_equiv
_atom_site_adp_type
_atom_site_occupancy
_atom_site_symmetry_multiplicity
_atom_site_calc_flag
_atom_site_refinement_flags
_atom_site_disorder_assembly
_atom_site_disorder_group
C42 C 1.1584(6) 0.6740(4) 0.2017(5) 0.073(2) Uani 0.739(5) 1 d PDU A 1
H42A H 1.1642 0.6610 0.1638 0.088 Uiso 0.739(5) 1 calc PR A 1
H42B H 1.2000 0.6455 0.2254 0.088 Uiso 0.739(5) 1 calc PR A 1
C43 C 1.1868(6) 0.7479(3) 0.2099(4) 0.074(2) Uani 0.739(5) 1 d PDU A 1
H43A H 1.2512 0.7530 0.2021 0.089 Uiso 0.739(5) 1 calc PR A 1
H43B H 1.1831 0.7601 0.2481 0.089 Uiso 0.739(5) 1 calc PR A 1
C44 C 1.1262(8) 0.7962(4) 0.1732(5) 0.0812(19) Uani 0.739(5) 1 d PDU A 1
H44A H 1.0621 0.7919 0.1817 0.097 Uiso 0.739(5) 1 calc PR A 1
H44B H 1.1287 0.7832 0.1350 0.097 Uiso 0.739(5) 1 calc PR A 1
C45 C 1.1565(5) 0.8702(3) 0.1804(3) 0.0809(15) Uani 0.739(5) 1 d PDU A 1
C46 C 1.2331(6) 0.8870(4) 0.2194(4) 0.0826(18) Uani 0.739(5) 1 d PDU A 1
H46 H 1.2674 0.8530 0.2384 0.099 Uiso 0.739(5) 1 calc PR A 1
C47 C 1.2553(6) 0.9530(4) 0.2285(3) 0.0729(17) Uani 0.739(5) 1 d PDU A 1
H47 H 1.3052 0.9627 0.2545 0.087 Uiso 0.739(5) 1 calc PR A 1
C48 C 1.1396(6) 0.9902(4) 0.1677(4) 0.0723(17) Uani 0.739(5) 1 d PDU A 1
H48 H 1.1057 1.0252 0.1497 0.087 Uiso 0.739(5) 1 calc PR A 1
C49 C 1.1126(6) 0.9227(5) 0.1562(4) 0.0821(18) Uani 0.739(5) 1 d PDU A 1
H49 H 1.0616 0.9147 0.1306 0.099 Uiso 0.739(5) 1 calc PR A 1
N2 N 1.2108(3) 1.0054(3) 0.2028(2) 0.0597(12) Uani 0.739(5) 1 d PDU . 1
C42' C 1.1401(17) 0.6717(9) 0.1794(12) 0.073(2) Uani 0.261(5) 1 d PDU A 2
H42C H 1.1889 0.6394 0.1910 0.088 Uiso 0.261(5) 1 calc PR A 2
H42D H 1.1189 0.6625 0.1411 0.088 Uiso 0.261(5) 1 calc PR A 2
C43' C 1.1788(12) 0.7437(5) 0.1848(12) 0.074(2) Uani 0.261(5) 1 d PDU A 2
H43C H 1.2431 0.7418 0.1764 0.089 Uiso 0.261(5) 1 calc PR A 2
H43D H 1.1800 0.7564 0.2233 0.089 Uiso 0.261(5) 1 calc PR A 2
C44' C 1.132(2) 0.8024(7) 0.1508(11) 0.0812(19) Uani 0.261(5) 1 d PDU A 2
H44C H 1.0651 0.7961 0.1467 0.097 Uiso 0.261(5) 1 calc PR A 2
H44D H 1.1537 0.8030 0.1144 0.097 Uiso 0.261(5) 1 calc PR A 2
C45' C 1.1565(5) 0.8702(3) 0.1804(3) 0.0809(15) Uani 0.261(5) 1 d PDU A 2
C46' C 1.2034(11) 0.9101(6) 0.1423(6) 0.0826(18) Uani 0.261(5) 1 d PDU A 2
H46' H 1.2169 0.8916 0.1089 0.099 Uiso 0.261(5) 1 calc PR A 2
C47' C 1.2275(10) 0.9746(6) 0.1555(6) 0.0729(17) Uani 0.261(5) 1 d PDU A 2
H47' H 1.2577 0.9996 0.1302 0.087 Uiso 0.261(5) 1 calc PR A 2
C48' C 1.1684(11) 0.9691(6) 0.2371(6) 0.0723(17) Uani 0.261(5) 1 d PDU A 2
H48' H 1.1555 0.9884 0.2703 0.087 Uiso 0.261(5) 1 calc PR A 2
C49' C 1.1411(10) 0.9014(6) 0.2258(7) 0.0821(18) Uani 0.261(5) 1 d PDU A 2
H49' H 1.1107 0.8779 0.2519 0.099 Uiso 0.261(5) 1 calc PR A 2
N2' N 1.2108(3) 1.0054(3) 0.2028(2) 0.0597(12) Uani 0.261(5) 1 d PDU . 2
C55 C 0.2312(8) 0.7202(8) 0.4195(4) 0.087(3) Uani 0.654(10) 1 d PDU B 1
H55A H 0.1954 0.6793 0.4247 0.104 Uiso 0.654(10) 1 calc PR B 1
H55B H 0.1883 0.7577 0.4119 0.104 Uiso 0.654(10) 1 calc PR B 1
C56 C 0.2982(9) 0.7350(8) 0.4714(3) 0.091(2) Uani 0.654(10) 1 d PDU B 1
H56A H 0.3377 0.6958 0.4803 0.109 Uiso 0.654(10) 1 calc PR B 1
H56B H 0.3379 0.7733 0.4646 0.109 Uiso 0.654(10) 1 calc PR B 1
C57 C 0.2411(7) 0.7510(8) 0.5193(4) 0.096(3) Uani 0.654(10) 1 d PDU B 1
H57A H 0.2074 0.7112 0.5298 0.115 Uiso 0.654(10) 1 calc PR B 1
H57B H 0.1970 0.7874 0.5097 0.115 Uiso 0.654(10) 1 calc PR B 1
C55' C 0.2243(12) 0.7513(14) 0.4058(7) 0.087(3) Uani 0.346(10) 1 d PDU B 2
H55C H 0.2050 0.7925 0.3860 0.104 Uiso 0.346(10) 1 calc PR B 2
H55D H 0.1691 0.7244 0.4100 0.104 Uiso 0.346(10) 1 calc PR B 2
C56' C 0.2721(17) 0.7698(11) 0.4628(4) 0.091(2) Uani 0.346(10) 1 d PDU B 2
H56C H 0.3204 0.8013 0.4544 0.109 Uiso 0.346(10) 1 calc PR B 2
H56D H 0.2259 0.7974 0.4787 0.109 Uiso 0.346(10) 1 calc PR B 2
C57' C 0.3169(19) 0.7313(10) 0.5113(6) 0.096(3) Uani 0.346(10) 1 d PDU B 2
H57C H 0.3810 0.7211 0.5055 0.115 Uiso 0.346(10) 1 calc PR B 2
H57D H 0.2844 0.6886 0.5147 0.115 Uiso 0.346(10) 1 calc PR B 2
C22 C 0.6538(8) 0.6499(6) -0.0788(5) 0.114(4) Uani 0.684(8) 1 d PDU C 1
H22A H 0.7034 0.6228 -0.0908 0.170 Uiso 0.684(8) 1 calc PR C 1
H22B H 0.6794 0.6848 -0.0543 0.170 Uiso 0.684(8) 1 calc PR C 1
H22C H 0.6195 0.6704 -0.1103 0.170 Uiso 0.684(8) 1 calc PR C 1
C23 C 0.5542(8) 0.5478(5) -0.0899(4) 0.095(3) Uani 0.684(8) 1 d PDU C 1
H23A H 0.5193 0.5678 -0.1214 0.142 Uiso 0.684(8) 1 calc PR C 1
H23B H 0.5152 0.5165 -0.0725 0.142 Uiso 0.684(8) 1 calc PR C 1
H23C H 0.6071 0.5241 -0.1014 0.142 Uiso 0.684(8) 1 calc PR C 1
C24 C 0.5058(7) 0.6453(7) -0.0350(5) 0.119(4) Uani 0.684(8) 1 d PDU C 1
H24A H 0.4695 0.6583 -0.0685 0.178 Uiso 0.684(8) 1 calc PR C 1
H24B H 0.5270 0.6852 -0.0150 0.178 Uiso 0.684(8) 1 calc PR C 1
H24C H 0.4681 0.6186 -0.0129 0.178 Uiso 0.684(8) 1 calc PR C 1
C22' C 0.6164(16) 0.5782(12) -0.1017(4) 0.114(4) Uani 0.316(8) 1 d PDU C 2
H22D H 0.6190 0.5295 -0.1005 0.170 Uiso 0.316(8) 1 calc PR C 2
H22E H 0.6767 0.5959 -0.1074 0.170 Uiso 0.316(8) 1 calc PR C 2
H22F H 0.5718 0.5924 -0.1313 0.170 Uiso 0.316(8) 1 calc PR C 2
C23' C 0.4823(6) 0.5884(13) -0.0464(8) 0.095(3) Uani 0.316(8) 1 d PDU C 2
H23D H 0.4462 0.6137 -0.0746 0.142 Uiso 0.316(8) 1 calc PR C 2
H23E H 0.4639 0.6009 -0.0110 0.142 Uiso 0.316(8) 1 calc PR C 2
H23F H 0.4717 0.5407 -0.0524 0.142 Uiso 0.316(8) 1 calc PR C 2
C24' C 0.5956(17) 0.6819(5) -0.0465(9) 0.119(4) Uani 0.316(8) 1 d PDU C 2
H24D H 0.6593 0.6947 -0.0366 0.178 Uiso 0.316(8) 1 calc PR C 2
H24E H 0.5575 0.6993 -0.0196 0.178 Uiso 0.316(8) 1 calc PR C 2
H24F H 0.5749 0.7004 -0.0820 0.178 Uiso 0.316(8) 1 calc PR C 2
C34 C 0.8120(10) 0.7263(8) 0.6435(4) 0.114(4) Uani 0.603(8) 1 d PDU D 1
H34A H 0.7911 0.7130 0.6781 0.171 Uiso 0.603(8) 1 calc PR D 1
H34B H 0.8013 0.7741 0.6378 0.171 Uiso 0.603(8) 1 calc PR D 1
H34C H 0.8774 0.7169 0.6437 0.171 Uiso 0.603(8) 1 calc PR D 1
C35 C 0.6553(6) 0.7018(8) 0.5962(5) 0.108(4) Uani 0.603(8) 1 d PDU D 1
H35A H 0.6214 0.6740 0.5688 0.162 Uiso 0.603(8) 1 calc PR D 1
H35B H 0.6442 0.7488 0.5875 0.162 Uiso 0.603(8) 1 calc PR D 1
H35C H 0.6348 0.6920 0.6317 0.162 Uiso 0.603(8) 1 calc PR D 1
C36 C 0.7728(11) 0.6101(5) 0.6098(5) 0.104(4) Uani 0.603(8) 1 d PDU D 1
H36A H 0.7582 0.6008 0.6467 0.156 Uiso 0.603(8) 1 calc PR D 1
H36B H 0.8365 0.5980 0.6064 0.156 Uiso 0.603(8) 1 calc PR D 1
H36C H 0.7325 0.5839 0.5842 0.156 Uiso 0.603(8) 1 calc PR D 1
C34' C 0.7038(14) 0.7493(8) 0.6153(7) 0.114(4) Uani 0.397(8) 1 d PDU D 2
H34D H 0.6662 0.7674 0.5840 0.171 Uiso 0.397(8) 1 calc PR D 2
H34E H 0.7468 0.7834 0.6301 0.171 Uiso 0.397(8) 1 calc PR D 2
H34F H 0.6644 0.7359 0.6429 0.171 Uiso 0.397(8) 1 calc PR D 2
C35' C 0.6948(13) 0.6263(8) 0.5953(7) 0.108(4) Uani 0.397(8) 1 d PDU D 2
H35D H 0.6785 0.6166 0.6317 0.162 Uiso 0.397(8) 1 calc PR D 2
H35E H 0.7257 0.5877 0.5814 0.162 Uiso 0.397(8) 1 calc PR D 2
H35F H 0.6393 0.6361 0.5716 0.162 Uiso 0.397(8) 1 calc PR D 2
C36' C 0.8399(10) 0.6760(12) 0.6414(5) 0.104(4) Uani 0.397(8) 1 d PDU D 2
H36D H 0.8163 0.6682 0.6763 0.156 Uiso 0.397(8) 1 calc PR D 2
H36E H 0.8788 0.7156 0.6437 0.156 Uiso 0.397(8) 1 calc PR D 2
H36F H 0.8757 0.6374 0.6319 0.156 Uiso 0.397(8) 1 calc PR D 2
Co1 Co 0.50427(5) 0.64072(3) 0.22996(3) 0.0360(2) Uani 1 1 d . . .
Co2 Co 0.74831(5) 0.60819(3) 0.27353(3) 0.0371(2) Uani 1 1 d . . .
O1 O 0.5659(2) 0.73279(17) 0.24219(17) 0.0466(9) Uani 1 1 d . . .
O2 O 0.7179(3) 0.70820(18) 0.25625(17) 0.0485(9) Uani 1 1 d . . .
O3 O 0.4761(3) 0.9774(2) 0.2287(2) 0.0742(15) Uani 1 1 d . . .
O4 O 0.5703(3) 1.05027(18) 0.27555(16) 0.0490(10) Uani 1 1 d . . .
O5 O 0.8733(4) 0.4166(3) 0.07789(19) 0.0902(18) Uani 1 1 d . . .
O6 O 0.8641(4) 0.4363(3) -0.0116(2) 0.0806(16) Uani 1 1 d . . .
H6 H 0.8928 0.4692 -0.0217 0.121 Uiso 1 1 calc R . .
O7 O 0.7145(3) 0.5691(2) 0.19678(15) 0.0542(11) Uani 1 1 d . . .
O8 O 0.5758(3) 0.6103(2) 0.16378(15) 0.0486(9) Uani 1 1 d . . .
O9 O 0.7891(3) 0.6401(2) 0.35286(15) 0.0511(10) Uani 1 1 d . . .
O10 O 0.6578(3) 0.6298(3) 0.39248(19) 0.0826(16) Uani 1 1 d . . .
O11 O 1.0036(4) 0.8439(3) 0.52512(19) 0.0885(18) Uani 1 1 d . . .
H11 H 1.0357 0.8759 0.5167 0.133 Uiso 1 1 calc R . .
O12 O 1.0057(4) 0.8196(3) 0.43626(19) 0.0887(18) Uani 1 1 d . . .
O13 O 0.6052(2) 0.59349(17) 0.29126(14) 0.0421(8) Uani 1 1 d . . .
H1W H 0.6131 0.6043 0.3242 0.063 Uiso 1 1 d R . .
H2W H 0.5861 0.5541 0.2868 0.063 Uiso 1 1 d R . .
O18 O 0.5139(15) 0.6246(18) 0.4611(9) 0.31(2) Uani 0.50 1 d P . .
H3W H 0.5580 0.6269 0.4404 0.467 Uiso 0.50 1 d PR . .
H4W H 0.5018 0.5873 0.4443 0.467 Uiso 0.50 1 d PR . .
N1 N 0.8861(3) 0.6303(2) 0.2500(2) 0.0478(11) Uani 1 1 d . A .
N3 N 0.4137(4) 0.6714(3) 0.2943(2) 0.0553(13) Uani 1 1 d . B .
N4 N 0.4132(3) 0.8166(2) 0.6624(2) 0.0471(11) Uani 1 1 d . . .
C1 C 0.6506(4) 0.7486(2) 0.2533(2) 0.0360(11) Uani 1 1 d . . .
C2 C 0.6726(3) 0.8224(2) 0.2629(2) 0.0335(11) Uani 1 1 d . . .
C3 C 0.7639(4) 0.8419(2) 0.2786(2) 0.0384(12) Uani 1 1 d . . .
H3 H 0.8098 0.8087 0.2843 0.046 Uiso 1 1 calc R . .
C4 C 0.7882(4) 0.9098(3) 0.2861(2) 0.0415(12) Uani 1 1 d . . .
C5 C 0.7175(4) 0.9573(3) 0.2794(2) 0.0435(13) Uani 1 1 d . . .
H5 H 0.7320 1.0029 0.2854 0.052 Uiso 1 1 calc R . .
C6 C 0.6256(4) 0.9393(2) 0.2639(2) 0.0390(12) Uani 1 1 d . . .
C7 C 0.6026(4) 0.8714(2) 0.2548(2) 0.0375(12) Uani 1 1 d . . .
H7 H 0.5415 0.8588 0.2435 0.045 Uiso 1 1 calc R . .
C8 C 0.5513(4) 0.9925(3) 0.2556(2) 0.0467(14) Uani 1 1 d . . .
C9 C 0.8886(4) 0.9338(3) 0.2997(3) 0.0573(16) Uani 1 1 d . . .
C10 C 0.8975(5) 0.9712(4) 0.3548(3) 0.088(3) Uani 1 1 d . . .
H10A H 0.8573 1.0102 0.3523 0.132 Uiso 1 1 calc R . .
H10B H 0.9608 0.9855 0.3635 0.132 Uiso 1 1 calc R . .
H10C H 0.8799 0.9413 0.3831 0.132 Uiso 1 1 calc R . .
C11 C 0.9149(5) 0.9808(4) 0.2542(3) 0.081(2) Uani 1 1 d . . .
H11A H 0.9096 0.9567 0.2198 0.121 Uiso 1 1 calc R . .
H11B H 0.9779 0.9961 0.2626 0.121 Uiso 1 1 calc R . .
H11C H 0.8737 1.0192 0.2515 0.121 Uiso 1 1 calc R . .
C12 C 0.9580(4) 0.8724(4) 0.3031(4) 0.080(2) Uani 1 1 d . . .
H12A H 0.9415 0.8410 0.3306 0.121 Uiso 1 1 calc R . .
H12B H 1.0202 0.8887 0.3127 0.121 Uiso 1 1 calc R . .
H12C H 0.9548 0.8500 0.2680 0.121 Uiso 1 1 calc R . .
C13 C 0.6517(4) 0.5817(3) 0.1590(2) 0.0424(13) Uani 1 1 d . . .
C14 C 0.6723(4) 0.5609(3) 0.1017(2) 0.0448(13) Uani 1 1 d . . .
C15 C 0.7434(4) 0.5147(3) 0.0947(2) 0.0496(14) Uani 1 1 d . . .
H15 H 0.7767 0.4950 0.1252 0.060 Uiso 1 1 calc R . .
C16 C 0.7644(4) 0.4981(3) 0.0420(2) 0.0509(15) Uani 1 1 d . . .
C17 C 0.7144(4) 0.5277(3) -0.0036(2) 0.0522(15) Uani 1 1 d . . .
H17 H 0.7300 0.5170 -0.0387 0.063 Uiso 1 1 calc R . .
C18 C 0.6421(4) 0.5729(3) 0.0020(2) 0.0503(14) Uani 1 1 d D C .
C19 C 0.6221(4) 0.5881(3) 0.0555(2) 0.0486(14) Uani 1 1 d . . .
H19 H 0.5731 0.6175 0.0603 0.058 Uiso 1 1 calc R . .
C20 C 0.8386(4) 0.4477(4) 0.0354(3) 0.0598(17) Uani 1 1 d . . .
C21 C 0.5879(4) 0.6043(3) -0.0485(2) 0.071(2) Uani 1 1 d D . .
C25 C 0.7404(4) 0.6483(3) 0.3921(2) 0.0483(14) Uani 1 1 d . . .
C26 C 0.7863(4) 0.6827(3) 0.4432(2) 0.0451(13) Uani 1 1 d . . .
C27 C 0.8591(4) 0.7277(3) 0.4391(2) 0.0495(14) Uani 1 1 d . . .
H27 H 0.8815 0.7358 0.4052 0.059 Uiso 1 1 calc R . .
C28 C 0.8980(4) 0.7605(3) 0.4858(2) 0.0513(15) Uani 1 1 d . . .
C29 C 0.8652(4) 0.7475(3) 0.5361(2) 0.0558(16) Uani 1 1 d . . .
H29 H 0.8920 0.7700 0.5673 0.067 Uiso 1 1 calc R . .
C30 C 0.7938(4) 0.7022(3) 0.5414(2) 0.0555(16) Uani 1 1 d D D .
C31 C 0.7545(4) 0.6714(3) 0.4936(2) 0.0505(14) Uani 1 1 d . . .
H31 H 0.7045 0.6419 0.4958 0.061 Uiso 1 1 calc R . .
C32 C 0.9731(5) 0.8112(4) 0.4814(3) 0.0610(17) Uani 1 1 d . . .
C33 C 0.7586(4) 0.6868(3) 0.5973(3) 0.076(2) Uani 1 1 d D . .
C37 C 0.9064(5) 0.6234(3) 0.1984(3) 0.0616(17) Uani 1 1 d . . .
H37 H 0.8604 0.6061 0.1728 0.074 Uiso 1 1 calc R . .
C38 C 0.9904(5) 0.6402(4) 0.1803(3) 0.0695(19) Uani 1 1 d . A .
H38 H 0.9989 0.6355 0.1432 0.083 Uiso 1 1 calc R . .
C39 C 1.0589(4) 0.6628(4) 0.2147(4) 0.073(2) Uani 1 1 d D . .
C40 C 1.0404(5) 0.6711(5) 0.2693(4) 0.104(3) Uani 1 1 d . A .
H40 H 1.0867 0.6870 0.2954 0.125 Uiso 1 1 calc R . .
C41 C 0.9530(5) 0.6558(4) 0.2846(3) 0.079(2) Uani 1 1 d . . .
H41 H 0.9409 0.6639 0.3208 0.095 Uiso 1 1 calc R A .
C50 C 0.3990(5) 0.7352(4) 0.3068(3) 0.076(2) Uani 1 1 d . . .
H50 H 0.4308 0.7687 0.2893 0.091 Uiso 1 1 calc R . .
C51 C 0.3387(6) 0.7551(5) 0.3445(4) 0.093(3) Uani 1 1 d . B .
H51 H 0.3312 0.8013 0.3507 0.112 Uiso 1 1 calc R . .
C52 C 0.2907(5) 0.7109(6) 0.3725(3) 0.090(3) Uani 1 1 d D . .
C53 C 0.3057(8) 0.6475(7) 0.3594(5) 0.139(5) Uani 1 1 d . B .
H53 H 0.2737 0.6135 0.3762 0.166 Uiso 1 1 calc R . .
C54 C 0.3674(8) 0.6283(5) 0.3213(4) 0.117(4) Uani 1 1 d . . .
H54 H 0.3758 0.5822 0.3150 0.141 Uiso 1 1 calc R B .
C58 C 0.3148(9) 0.7729(6) 0.5657(4) 0.146(5) Uani 1 1 d D . .
C59 C 0.3743(8) 0.7282(5) 0.5980(4) 0.127(4) Uani 1 1 d . B .
H59 H 0.3817 0.6833 0.5873 0.152 Uiso 1 1 calc R . .
C60 C 0.4207(5) 0.7528(4) 0.6454(3) 0.075(2) Uani 1 1 d . . .
H60 H 0.4595 0.7235 0.6669 0.090 Uiso 1 1 calc R B .
C61 C 0.3602(5) 0.8577(4) 0.6293(3) 0.0657(18) Uani 1 1 d . . .
H61 H 0.3550 0.9028 0.6398 0.079 Uiso 1 1 calc R B .
C62 C 0.3134(7) 0.8375(5) 0.5814(4) 0.103(3) Uani 1 1 d . B .
H62 H 0.2799 0.8692 0.5592 0.124 Uiso 1 1 calc R . .
O14 O 0.3434 0.9739 0.8538 0.901 Uani 0.50 1 d PDU E -1
H14 H 0.3049 1.0045 0.8492 1.351 Uiso 0.50 1 d P F -1
O15 O 0.4759 1.0047 0.9032 0.843 Uani 0.50 1 d PDU E -1
O16 O 0.5040 0.9842 1.0957 0.562 Uani 0.50 1 d PDU E -1
H16 H 0.5119 0.9918 1.0634 0.843 Uiso 0.50 1 d P G -1
O17 O 0.3750 0.9863 1.1383 0.598 Uani 0.50 1 d PDU E -1
C63 C 0.4218 0.9807 1.1004 0.576 Uani 0.50 1 d PDU E -1
C64 C 0.3649 0.9658 1.0465 0.575 Uani 0.50 1 d PDU E -1
C65 C 0.2686 0.9581 1.0452 0.541 Uani 0.50 1 d PDU E -1
H65 H 0.2411 0.9529 1.0778 0.649 Uiso 0.50 1 d P H -1
C66 C 0.2134 0.9581 0.9948 0.539 Uani 0.50 1 d PDU E -1
C67 C 0.2548 0.9660 0.9458 0.605 Uani 0.50 1 d PDU E -1
H67 H 0.2181 0.9660 0.9122 0.726 Uiso 0.50 1 d P I -1
C68 C 0.3514 0.9737 0.9472 0.672 Uani 0.50 1 d PDU E -1
C69 C 0.4064 0.9736 0.9975 0.628 Uani 0.50 1 d PDU E -1
H69 H 0.4706 0.9788 0.9984 0.753 Uiso 0.50 1 d P J -1
C70 C 0.3956 0.9855 0.8949 0.796 Uani 0.50 1 d PDU E -1
C71 C 0.1076 0.9522 0.9885 0.525 Uani 0.50 1 d PDU E -1
C72 C 0.0620 1.0128 1.0141 0.500 Uani 0.50 1 d PDU E -1
H72A H 0.0940 1.0222 1.0497 0.750 Uiso 0.50 1 d P K -1
H72B H -0.0021 1.0026 1.0180 0.750 Uiso 0.50 1 d P L -1
H72C H 0.0655 1.0519 0.9909 0.750 Uiso 0.50 1 d P M -1
C73 C 0.0561 0.9448 0.9310 0.517 Uani 0.50 1 d PDU E -1
H73A H -0.0094 0.9401 0.9340 0.776 Uiso 0.50 1 d P N -1
H73B H 0.0786 0.9053 0.9134 0.776 Uiso 0.50 1 d P O -1
H73C H 0.0669 0.9843 0.9095 0.776 Uiso 0.50 1 d P P -1
C74 C 0.0792 0.8904 1.0205 0.521 Uani 0.50 1 d PDU E -1
H74A H 0.0382 0.9043 1.0471 0.781 Uiso 0.50 1 d P Q -1
H74B H 0.1337 0.8696 1.0390 0.781 Uiso 0.50 1 d P R -1
H74C H 0.0477 0.8584 0.9955 0.781 Uiso 0.50 1 d P S -1

loop_
_atom_site_aniso_label
_atom_site_aniso_U_11
_atom_site_aniso_U_22
_atom_site_aniso_U_33
_atom_site_aniso_U_23
_atom_site_aniso_U_13
_atom_site_aniso_U_12
C42 0.066(4) 0.069(3) 0.086(5) -0.006(4) 0.010(4) -0.004(3)
C43 0.071(3) 0.064(3) 0.087(4) -0.013(3) 0.009(3) -0.001(3)
C44 0.082(3) 0.065(3) 0.096(4) -0.003(3) 0.009(3) -0.013(3)
C45 0.079(3) 0.060(2) 0.103(3) -0.004(2) 0.002(3) -0.015(2)
C46 0.085(3) 0.058(3) 0.102(4) -0.002(3) -0.008(3) -0.009(3)
C47 0.074(3) 0.050(3) 0.090(3) 0.003(3) -0.012(3) -0.007(3)
C48 0.071(3) 0.055(3) 0.087(3) -0.001(3) -0.010(3) -0.008(3)
C49 0.080(3) 0.064(3) 0.099(4) -0.005(3) -0.011(3) -0.015(3)
N2 0.059(2) 0.041(2) 0.076(3) 0.000(2) -0.008(2) -0.005(2)
C42' 0.066(4) 0.069(3) 0.086(5) -0.006(4) 0.010(4) -0.004(3)
C43' 0.071(3) 0.064(3) 0.087(4) -0.013(3) 0.009(3) -0.001(3)
C44' 0.082(3) 0.065(3) 0.096(4) -0.003(3) 0.009(3) -0.013(3)
C45' 0.079(3) 0.060(2) 0.103(3) -0.004(2) 0.002(3) -0.015(2)
C46' 0.085(3) 0.058(3) 0.102(4) -0.002(3) -0.008(3) -0.009(3)
C47' 0.074(3) 0.050(3) 0.090(3) 0.003(3) -0.012(3) -0.007(3)
C48' 0.071(3) 0.055(3) 0.087(3) -0.001(3) -0.010(3) -0.008(3)
C49' 0.080(3) 0.064(3) 0.099(4) -0.005(3) -0.011(3) -0.015(3)
N2' 0.059(2) 0.041(2) 0.076(3) 0.000(2) -0.008(2) -0.005(2)
C55 0.090(4) 0.103(5) 0.071(4) -0.022(4) 0.022(3) -0.006(4)
C56 0.094(4) 0.104(4) 0.077(4) -0.020(4) 0.019(3) -0.001(4)
C57 0.092(4) 0.110(5) 0.087(4) -0.024(4) 0.010(4) 0.000(4)
C55' 0.090(4) 0.103(5) 0.071(4) -0.022(4) 0.022(3) -0.006(4)
C56' 0.094(4) 0.104(4) 0.077(4) -0.020(4) 0.019(3) -0.001(4)
C57' 0.092(4) 0.110(5) 0.087(4) -0.024(4) 0.010(4) 0.000(4)
C22 0.125(6) 0.108(6) 0.104(6) 0.024(5) -0.005(5) 0.005(5)
C23 0.094(6) 0.100(6) 0.084(5) 0.011(5) -0.025(5) -0.009(5)
C24 0.121(6) 0.128(7) 0.103(6) 0.016(5) -0.009(5) 0.035(5)
C22' 0.125(6) 0.108(6) 0.104(6) 0.024(5) -0.005(5) 0.005(5)
C23' 0.094(6) 0.100(6) 0.084(5) 0.011(5) -0.025(5) -0.009(5)
C24' 0.121(6) 0.128(7) 0.103(6) 0.016(5) -0.009(5) 0.035(5)
C34 0.124(7) 0.132(7) 0.090(6) -0.001(5) 0.035(5) -0.017(6)
C35 0.112(6) 0.125(6) 0.091(6) 0.005(5) 0.035(5) -0.013(5)
C36 0.115(6) 0.117(7) 0.082(6) 0.029(5) 0.023(5) 0.010(5)
C34' 0.124(7) 0.132(7) 0.090(6) -0.001(5) 0.035(5) -0.017(6)
C35' 0.112(6) 0.125(6) 0.091(6) 0.005(5) 0.035(5) -0.013(5)
C36' 0.115(6) 0.117(7) 0.082(6) 0.029(5) 0.023(5) 0.010(5)
Co1 0.0374(4) 0.0265(4) 0.0439(4) -0.0038(3) 0.0023(3) -0.0016(3)
Co2 0.0420(4) 0.0303(4) 0.0380(4) -0.0058(3) -0.0016(3) 0.0045(3)
O1 0.039(2) 0.0283(19) 0.071(3) -0.0080(17) -0.0022(18) -0.0005(16)
O2 0.043(2) 0.0298(19) 0.074(3) 0.0002(18) 0.0107(19) 0.0062(17)
O3 0.059(3) 0.035(2) 0.121(4) -0.013(2) -0.029(3) 0.013(2)
O4 0.053(2) 0.0278(19) 0.064(3) -0.0028(17) -0.0052(19) 0.0070(17)
O5 0.096(4) 0.117(4) 0.055(3) -0.005(3) -0.002(3) 0.066(3)
O6 0.078(4) 0.103(4) 0.061(3) -0.012(3) 0.009(2) 0.043(3)
O7 0.054(2) 0.065(3) 0.041(2) -0.0154(19) -0.0073(18) 0.020(2)
O8 0.044(2) 0.058(2) 0.043(2) -0.0074(18) 0.0028(17) 0.0139(19)
O9 0.052(2) 0.061(3) 0.040(2) -0.0142(18) 0.0046(18) -0.0099(19)
O10 0.063(3) 0.129(5) 0.058(3) -0.031(3) 0.016(2) -0.045(3)
O11 0.104(4) 0.106(4) 0.056(3) -0.018(3) 0.009(3) -0.069(3)
O12 0.103(4) 0.116(5) 0.049(3) -0.006(3) 0.018(3) -0.063(3)
O13 0.046(2) 0.0347(19) 0.045(2) -0.0041(16) -0.0007(16) -0.0067(16)
O18 0.135(17) 0.64(6) 0.160(19) -0.05(3) 0.043(15) -0.11(3)
N1 0.049(3) 0.045(3) 0.050(3) 0.000(2) 0.005(2) 0.013(2)
N3 0.056(3) 0.053(3) 0.059(3) -0.008(3) 0.012(2) -0.004(2)
N4 0.039(3) 0.044(3) 0.058(3) 0.001(2) 0.004(2) -0.006(2)
C1 0.043(3) 0.028(3) 0.037(3) -0.002(2) 0.003(2) 0.004(2)
C2 0.037(3) 0.026(2) 0.038(3) 0.000(2) 0.005(2) 0.000(2)
C3 0.038(3) 0.027(3) 0.050(3) 0.000(2) 0.004(2) 0.003(2)
C4 0.041(3) 0.032(3) 0.050(3) 0.002(2) -0.002(2) -0.002(2)
C5 0.049(3) 0.026(3) 0.055(3) 0.001(2) 0.002(3) -0.006(2)
C6 0.041(3) 0.032(3) 0.043(3) 0.002(2) 0.000(2) 0.000(2)
C7 0.035(3) 0.029(3) 0.048(3) 0.002(2) 0.002(2) 0.000(2)
C8 0.052(3) 0.031(3) 0.055(4) 0.000(2) -0.003(3) 0.007(2)
C9 0.043(3) 0.050(4) 0.078(4) -0.008(3) -0.001(3) -0.009(3)
C10 0.068(5) 0.093(6) 0.098(6) -0.026(5) -0.020(4) -0.012(4)
C11 0.058(4) 0.072(5) 0.112(6) 0.005(4) 0.006(4) -0.022(4)
C12 0.040(4) 0.072(5) 0.126(7) -0.007(5) -0.010(4) 0.003(3)
C13 0.049(3) 0.034(3) 0.043(3) -0.008(2) -0.002(3) 0.007(2)
C14 0.045(3) 0.044(3) 0.044(3) -0.012(2) -0.002(2) 0.006(2)
C15 0.050(3) 0.052(3) 0.045(3) -0.010(3) -0.006(3) 0.016(3)
C16 0.049(3) 0.053(4) 0.049(3) -0.017(3) -0.001(3) 0.015(3)
C17 0.052(3) 0.067(4) 0.037(3) -0.007(3) 0.002(3) 0.016(3)
C18 0.050(3) 0.059(4) 0.040(3) -0.006(3) -0.001(3) 0.011(3)
C19 0.042(3) 0.056(4) 0.047(3) -0.006(3) -0.001(3) 0.014(3)
C20 0.055(4) 0.079(5) 0.045(4) -0.014(3) -0.002(3) 0.028(3)
C21 0.076(5) 0.095(6) 0.040(3) -0.003(3) -0.001(3) 0.036(4)
C25 0.055(4) 0.047(3) 0.043(3) -0.004(3) 0.004(3) -0.014(3)
C26 0.047(3) 0.046(3) 0.042(3) -0.007(2) 0.006(2) -0.010(3)
C27 0.057(4) 0.054(4) 0.039(3) -0.002(3) 0.012(3) -0.014(3)
C28 0.057(4) 0.058(4) 0.039(3) -0.004(3) 0.003(3) -0.023(3)
C29 0.066(4) 0.064(4) 0.038(3) -0.008(3) 0.009(3) -0.025(3)
C30 0.068(4) 0.061(4) 0.040(3) -0.006(3) 0.018(3) -0.019(3)
C31 0.055(4) 0.054(4) 0.044(3) -0.008(3) 0.014(3) -0.016(3)
C32 0.064(4) 0.074(5) 0.045(4) -0.002(3) 0.004(3) -0.028(3)
C33 0.089(5) 0.098(6) 0.044(4) -0.013(4) 0.023(4) -0.038(4)
C37 0.065(4) 0.063(4) 0.058(4) 0.005(3) 0.013(3) 0.012(3)
C38 0.070(5) 0.079(5) 0.062(4) 0.003(4) 0.017(4) 0.015(4)
C39 0.056(4) 0.071(5) 0.094(6) -0.002(4) 0.020(4) 0.006(4)
C40 0.052(5) 0.153(9) 0.107(7) -0.035(6) 0.008(4) -0.024(5)
C41 0.051(4) 0.121(7) 0.067(5) -0.025(4) 0.010(3) -0.016(4)
C50 0.082(5) 0.070(5) 0.081(5) -0.008(4) 0.030(4) 0.011(4)
C51 0.102(7) 0.096(7) 0.086(6) -0.022(5) 0.027(5) 0.021(5)
C52 0.063(5) 0.151(9) 0.056(5) -0.044(5) 0.009(4) -0.020(5)
C53 0.159(11) 0.152(11) 0.120(9) -0.054(8) 0.088(8) -0.063(8)
C54 0.153(9) 0.098(7) 0.113(8) -0.030(6) 0.079(7) -0.043(7)
C58 0.189(12) 0.119(9) 0.109(8) -0.018(7) -0.093(8) -0.028(8)
C59 0.167(10) 0.078(6) 0.122(8) -0.038(6) -0.053(8) -0.010(6)
C60 0.078(5) 0.056(4) 0.085(5) -0.014(4) -0.021(4) -0.001(4)
C61 0.062(4) 0.063(4) 0.068(4) 0.011(3) -0.017(3) -0.008(3)
C62 0.113(7) 0.086(6) 0.097(6) 0.015(5) -0.054(6) -0.027(5)
O14 0.954 0.951 0.799 -0.001 0.096 -0.007
O15 0.825 0.889 0.842 0.002 0.220 -0.028
O16 0.552 0.563 0.570 -0.036 0.049 0.016
O17 0.590 0.610 0.598 0.001 0.074 -0.018
C63 0.552 0.570 0.605 -0.024 0.056 -0.004
C64 0.556 0.562 0.607 -0.022 0.061 -0.001
C65 0.548 0.531 0.543 -0.012 0.042 0.006
C66 0.565 0.525 0.526 -0.008 0.042 0.004
C67 0.666 0.587 0.568 -0.007 0.094 0.006
C68 0.694 0.646 0.687 -0.005 0.127 0.003
C69 0.627 0.609 0.659 -0.016 0.119 0.001
C70 0.788 0.881 0.740 0.011 0.181 -0.005
C71 0.553 0.506 0.511 -0.005 0.028 0.002
C72 0.513 0.495 0.489 0.007 0.037 -0.020
C73 0.532 0.510 0.509 -0.010 0.047 0.002
C74 0.538 0.507 0.515 -0.008 0.038 0.003

loop_
_atom_type_symbol
_atom_type_description
_atom_type_scat_dispersion_real
_atom_type_scat_dispersion_imag
_atom_type_scat_source
C C 0.0033 0.0016 'International Tables Vol C Tables 4.2.6.8 and 6.1.1.4'
H H 0.0000 0.0000 'International Tables Vol C Tables 4.2.6.8 and 6.1.1.4'
N N 0.0061 0.0033 'International Tables Vol C Tables 4.2.6.8 and 6.1.1.4'
O O 0.0106 0.0060 'International Tables Vol C Tables 4.2.6.8 and 6.1.1.4'
Co Co 0.3494 0.9721 'International Tables Vol C Tables 4.2.6.8 and 6.1.1.4'

loop_
_geom_angle_atom_site_label_1
_geom_angle_atom_site_label_2
_geom_angle_atom_site_label_3
_geom_angle
_geom_angle_site_symmetry_1
_geom_angle_site_symmetry_3
C39 C42 C43 111.2(7) . .
C39 C42 H42A 109.4 . .
C43 C42 H42A 109.4 . .
C39 C42 H42B 109.4 . .
C43 C42 H42B 109.4 . .
H42A C42 H42B 108.0 . .
C42 C43 C44 112.9(7) . .
C42 C43 H43A 109.0 . .
C44 C43 H43A 109.0 . .
C42 C43 H43B 109.0 . .
C44 C43 H43B 109.0 . .
H43A C43 H43B 107.8 . .
C43 C44 C45 112.8(7) . .
C43 C44 H44A 109.0 . .
C45 C44 H44A 109.0 . .
C43 C44 H44B 109.0 . .
C45 C44 H44B 109.0 . .
H44A C44 H44B 107.8 . .
C49 C45 C46 115.0(7) . .
C49 C45 C44 125.2(7) . .
C46 C45 C44 119.6(7) . .
C47 C46 C45 119.4(8) . .
C47 C46 H46 120.3 . .
C45 C46 H46 120.3 . .
N2 C47 C46 124.7(8) . .
N2 C47 H47 117.7 . .
C46 C47 H47 117.7 . .
N2 C48 C49 122.2(8) . .
N2 C48 H48 118.9 . .
C49 C48 H48 118.9 . .
C45 C49 C48 122.6(8) . .
C45 C49 H49 118.7 . .
C48 C49 H49 118.7 . .
C48 N2 C47 116.2(7) . .
C48 N2 Co2 124.3(5) . 2_755
C47 N2 Co2 119.3(5) . 2_755
C43' C42' C39 110.6(10) . .
C43' C42' H42C 109.5 . .
C39 C42' H42C 109.5 . .
C43' C42' H42D 109.5 . .
C39 C42' H42D 109.5 . .
H42C C42' H42D 108.1 . .
C42' C43' C44' 121(2) . .
C42' C43' H43C 107.1 . .
C44' C43' H43C 107.1 . .
C42' C43' H43D 107.1 . .
C44' C43' H43D 107.1 . .
H43C C43' H43D 106.8 . .
C43' C44' H44C 109.8 . .
C43' C44' H44D 109.8 . .
H44C C44' H44D 108.3 . .
C47' C46' H46' 120.4 . .
C46' C47' H47' 117.8 . .
C49' C48' H48' 118.8 . .
C48' C49' H49' 118.5 . .
C52 C55 C56 106.8(7) . .
C52 C55 H55A 110.4 . .
C56 C55 H55A 110.4 . .
C52 C55 H55B 110.4 . .
C56 C55 H55B 110.4 . .
H55A C55 H55B 108.6 . .
C57 C56 C55 108.9(9) . .
C57 C56 H56A 109.9 . .
C55 C56 H56A 109.9 . .
C57 C56 H56B 109.9 . .
C55 C56 H56B 109.9 . .
H56A C56 H56B 108.3 . .
C56 C57 C58 103.6(7) . .
C56 C57 H57A 111.0 . .
C58 C57 H57A 111.0 . .
C56 C57 H57B 111.0 . .
C58 C57 H57B 111.0 . .
H57A C57 H57B 109.0 . .
C56' C55' C52 110.7(10) . .
C56' C55' H55C 109.5 . .
C52 C55' H55C 109.5 . .
C56' C55' H55D 109.5 . .
C52 C55' H55D 109.5 . .
H55C C55' H55D 108.1 . .
C57' C56' C55' 135.8(18) . .
C57' C56' H56C 103.2 . .
C55' C56' H56C 103.2 . .
C57' C56' H56D 103.2 . .
C55' C56' H56D 103.2 . .
H56C C56' H56D 105.2 . .
C56' C57' C58 111.3(9) . .
C56' C57' H57C 109.4 . .
C58 C57' H57C 109.4 . .
C56' C57' H57D 109.4 . .
C58 C57' H57D 109.4 . .
H57C C57' H57D 108.0 . .
C21 C22 H22A 109.5 . .
C21 C22 H22B 109.5 . .
C21 C22 H22C 109.5 . .
C21 C23 H23A 109.5 . .
C21 C23 H23B 109.5 . .
C21 C23 H23C 109.5 . .
C21 C24 H24A 109.5 . .
C21 C24 H24B 109.5 . .
C21 C24 H24C 109.5 . .
C21 C22' H22D 109.5 . .
C21 C22' H22E 109.5 . .
H22D C22' H22E 109.5 . .
C21 C22' H22F 109.5 . .
H22D C22' H22F 109.5 . .
H22E C22' H22F 109.5 . .
C21 C23' H23D 109.5 . .
C21 C23' H23E 109.5 . .
H23D C23' H23E 109.5 . .
C21 C23' H23F 109.5 . .
H23D C23' H23F 109.5 . .
H23E C23' H23F 109.5 . .
C21 C24' H24D 109.5 . .
C21 C24' H24E 109.5 . .
H24D C24' H24E 109.5 . .
C21 C24' H24F 109.5 . .
H24D C24' H24F 109.5 . .
H24E C24' H24F 109.5 . .
C33 C34 H34A 109.5 . .
C33 C34 H34B 109.5 . .
C33 C34 H34C 109.5 . .
C33 C35 H35A 109.5 . .
C33 C35 H35B 109.5 . .
C33 C35 H35C 109.5 . .
C33 C36 H36A 109.5 . .
C33 C36 H36B 109.5 . .
C33 C36 H36C 109.5 . .
C33 C34' H34D 109.5 . .
C33 C34' H34E 109.5 . .
H34D C34' H34E 109.5 . .
C33 C34' H34F 109.5 . .
H34D C34' H34F 109.5 . .
H34E C34' H34F 109.5 . .
C33 C35' H35D 109.5 . .
C33 C35' H35E 109.5 . .
H35D C35' H35E 109.5 . .
C33 C35' H35F 109.5 . .
H35D C35' H35F 109.5 . .
H35E C35' H35F 109.5 . .
C33 C36' H36D 109.5 . .
C33 C36' H36E 109.5 . .
H36D C36' H36E 109.5 . .
C33 C36' H36F 109.5 . .
H36D C36' H36F 109.5 . .
H36E C36' H36F 109.5 . .
O1 Co1 O4 172.82(16) . 2_645
O1 Co1 O8 97.34(16) . .
O4 Co1 O8 89.75(16) 2_645 .
O1 Co1 N4 89.39(16) . 4_575
O4 Co1 N4 90.69(16) 2_645 4_575
O8 Co1 N4 80.34(16) . 4_575
O1 Co1 O13 91.54(14) . .
O4 Co1 O13 89.16(14) 2_645 .
O8 Co1 O13 93.46(14) . .
N4 Co1 O13 173.80(16) 4_575 .
O1 Co1 N3 86.14(17) . .
O4 Co1 N3 86.69(18) 2_645 .
O8 Co1 N3 173.65(17) . .
N4 Co1 N3 94.43(19) 4_575 .
O13 Co1 N3 91.75(17) . .
O7 Co2 O2 98.43(17) . .
O7 Co2 O9 174.96(16) . .
O2 Co2 O9 86.35(17) . .
O7 Co2 N1 88.57(17) . .
O2 Co2 N1 86.33(16) . .
O9 Co2 N1 90.16(17) . .
O7 Co2 O13 89.22(15) . .
O2 Co2 O13 88.88(14) . .
O9 Co2 O13 92.47(14) . .
N1 Co2 O13 174.38(15) . .
O7 Co2 N2' 85.75(18) . 2_745
O2 Co2 N2' 175.21(17) . 2_745
O9 Co2 N2' 89.41(18) . 2_745
N1 Co2 N2' 91.45(18) . 2_745
O13 Co2 N2' 93.53(16) . 2_745
O7 Co2 N2 85.75(18) . 2_745
O2 Co2 N2 175.21(17) . 2_745
O9 Co2 N2 89.41(18) . 2_745
N1 Co2 N2 91.45(18) . 2_745
O13 Co2 N2 93.53(16) . 2_745
N2' Co2 N2 0.0(3) 2_745 2_745
C1 O1 Co1 130.7(3) . .
C1 O2 Co2 140.4(4) . .
C8 O4 Co1 131.2(4) . 2_655
C20 O6 H6 109.5 . .
C13 O7 Co2 133.8(3) . .
C13 O8 Co1 135.1(4) . .
C25 O9 Co2 128.8(4) . .
C32 O11 H11 109.5 . .
Co2 O13 Co1 112.89(16) . .
Co2 O13 H1W 96.7 . .
Co1 O13 H1W 124.9 . .
Co2 O13 H2W 114.2 . .
Co1 O13 H2W 96.7 . .
H1W O13 H2W 112.5 . .
H3W O18 H4W 83.7 . .
C41 N1 C37 115.6(6) . .
C41 N1 Co2 122.6(4) . .
C37 N1 Co2 121.6(4) . .
C54 N3 C50 113.9(7) . .
C54 N3 Co1 123.3(5) . .
C50 N3 Co1 122.8(5) . .
C60 N4 C61 116.4(6) . .
C60 N4 Co1 122.6(4) . 4_576
C61 N4 Co1 119.6(4) . 4_576
O2 C1 O1 125.6(5) . .
O2 C1 C2 117.1(5) . .
O1 C1 C2 117.2(4) . .
C3 C2 C7 120.0(4) . .
C3 C2 C1 119.4(4) . .
C7 C2 C1 120.5(4) . .
C2 C3 C4 121.5(5) . .
C2 C3 H3 119.2 . .
C4 C3 H3 119.2 . .
C5 C4 C3 117.5(5) . .
C5 C4 C9 119.3(5) . .
C3 C4 C9 123.2(5) . .
C4 C5 C6 122.2(5) . .
C4 C5 H5 118.9 . .
C6 C5 H5 118.9 . .
C5 C6 C7 119.7(5) . .
C5 C6 C8 120.6(5) . .
C7 C6 C8 119.6(5) . .
C6 C7 C2 118.9(5) . .
C6 C7 H7 120.5 . .
C2 C7 H7 120.5 . .
O3 C8 O4 124.4(5) . .
O3 C8 C6 118.5(5) . .
O4 C8 C6 117.1(5) . .
C11 C9 C10 110.1(6) . .
C11 C9 C4 109.2(5) . .
C10 C9 C4 109.6(5) . .
C11 C9 C12 107.7(6) . .
C10 C9 C12 109.1(6) . .
C4 C9 C12 111.1(5) . .
C9 C10 H10A 109.5 . .
C9 C10 H10B 109.5 . .
H10A C10 H10B 109.5 . .
C9 C10 H10C 109.5 . .
H10A C10 H10C 109.5 . .
H10B C10 H10C 109.5 . .
C9 C11 H11A 109.5 . .
C9 C11 H11B 109.5 . .
H11A C11 H11B 109.5 . .
C9 C11 H11C 109.5 . .
H11A C11 H11C 109.5 . .
H11B C11 H11C 109.5 . .
C9 C12 H12A 109.5 . .
C9 C12 H12B 109.5 . .
H12A C12 H12B 109.5 . .
C9 C12 H12C 109.5 . .
H12A C12 H12C 109.5 . .
H12B C12 H12C 109.5 . .
O8 C13 O7 126.7(5) . .
O8 C13 C14 117.6(5) . .
O7 C13 C14 115.7(5) . .
C19 C14 C15 119.0(5) . .
C19 C14 C13 120.8(5) . .
C15 C14 C13 120.2(5) . .
C16 C15 C14 119.8(5) . .
C16 C15 H15 120.1 . .
C14 C15 H15 120.1 . .
C15 C16 C17 119.9(5) . .
C15 C16 C20 119.0(5) . .
C17 C16 C20 121.1(5) . .
C18 C17 C16 121.6(5) . .
C18 C17 H17 119.2 . .
C16 C17 H17 119.2 . .
C17 C18 C19 117.1(5) . .
C17 C18 C21 120.8(5) . .
C19 C18 C21 122.1(5) . .
C14 C19 C18 122.5(5) . .
C14 C19 H19 118.7 . .
C18 C19 H19 118.7 . .
O6 C20 O5 122.2(6) . .
O6 C20 C16 119.9(6) . .
O5 C20 C16 117.9(5) . .
C22' C21 C24 132.0(9) . .
C22' C21 C18 113.6(7) . .
C24 C21 C18 113.3(5) . .
C22' C21 C24' 110.3(7) . .
C24 C21 C24' 60.8(9) . .
C18 C21 C24' 110.4(7) . .
C22' C21 C22 63.2(10) . .
C24 C21 C22 109.3(6) . .
C18 C21 C22 109.4(5) . .
C24' C21 C22 52.5(9) . .
C22' C21 C23 44.0(9) . .
C24 C21 C23 109.0(6) . .
C18 C21 C23 109.8(5) . .
C24' C21 C23 139.0(9) . .
C22 C21 C23 105.9(6) . .
C22' C21 C23' 108.2(7) . .
C24 C21 C23' 46.0(9) . .
C18 C21 C23' 108.5(6) . .
C24' C21 C23' 105.5(7) . .
C22 C21 C23' 141.2(9) . .
C23 C21 C23' 68.4(9) . .
O10 C25 O9 125.1(5) . .
O10 C25 C26 117.8(5) . .
O9 C25 C26 117.1(5) . .
C31 C26 C27 119.5(5) . .
C31 C26 C25 120.6(5) . .
C27 C26 C25 119.9(5) . .
C28 C27 C26 119.2(5) . .
C28 C27 H27 120.4 . .
C26 C27 H27 120.4 . .
C27 C28 C29 120.0(5) . .
C27 C28 C32 119.7(5) . .
C29 C28 C32 120.3(5) . .
C30 C29 C28 121.8(5) . .
C30 C29 H29 119.1 . .
C28 C29 H29 119.1 . .
C29 C30 C31 117.0(5) . .
C29 C30 C33 121.8(5) . .
C31 C30 C33 121.2(5) . .
C26 C31 C30 122.5(5) . .
C26 C31 H31 118.7 . .
C30 C31 H31 118.7 . .
O12 C32 O11 122.5(6) . .
O12 C32 C28 119.5(5) . .
O11 C32 C28 118.0(5) . .
C35' C33 C34 134.1(9) . .
C35' C33 C35 63.6(8) . .
C34 C33 C35 109.8(6) . .
C35' C33 C36' 109.8(7) . .
C34 C33 C36' 41.3(8) . .
C35 C33 C36' 136.4(9) . .
C35' C33 C30 112.6(7) . .
C34 C33 C30 111.8(6) . .
C35 C33 C30 110.9(6) . .
C36' C33 C30 110.9(6) . .
C35' C33 C36 45.9(8) . .
C34 C33 C36 107.8(6) . .
C35 C33 C36 107.7(6) . .
C36' C33 C36 69.4(8) . .
C30 C33 C36 108.7(5) . .
C35' C33 C34' 108.0(7) . .
C34 C33 C34' 67.5(8) . .
C35 C33 C34' 47.3(8) . .
C36' C33 C34' 106.7(7) . .
C30 C33 C34' 108.5(6) . .
C36 C33 C34' 141.1(8) . .
N1 C37 C38 124.4(7) . .
N1 C37 H37 117.8 . .
C38 C37 H37 117.8 . .
C39 C38 C37 120.7(7) . .
C39 C38 H38 119.7 . .
C37 C38 H38 119.7 . .
C38 C39 C40 116.8(6) . .
C38 C39 C42 125.7(8) . .
C40 C39 C42 117.2(8) . .
C38 C39 C42' 104.4(13) . .
C40 C39 C42' 138.9(14) . .
C42 C39 C42' 22.0(13) . .
C41 C40 C39 119.8(7) . .
C41 C40 H40 120.1 . .
C39 C40 H40 120.1 . .
N1 C41 C40 122.6(7) . .
N1 C41 H41 118.7 . .
C40 C41 H41 118.7 . .
N3 C50 C51 123.4(8) . .
N3 C50 H50 118.3 . .
C51 C50 H50 118.3 . .
C52 C51 C50 122.9(9) . .
C52 C51 H51 118.5 . .
C50 C51 H51 118.5 . .
C53 C52 C51 112.9(7) . .
C53 C52 C55 114.9(11) . .
C51 C52 C55 132.0(10) . .
C53 C52 C55' 138.4(15) . .
C51 C52 C55' 108.2(14) . .
C55 C52 C55' 26.6(12) . .
C52 C53 C54 123.3(10) . .
C52 C53 H53 118.4 . .
C54 C53 H53 118.4 . .
N3 C54 C53 123.6(10) . .
N3 C54 H54 118.2 . .
C53 C54 H54 118.2 . .
C62 C58 C59 117.4(7) . .
C62 C58 C57 116.9(10) . .
C59 C58 C57 125.1(10) . .
C62 C58 C57' 138.5(12) . .
C59 C58 C57' 94.9(10) . .
C57 C58 C57' 45.3(10) . .
C60 C59 C58 118.1(8) . .
C60 C59 H59 121.0 . .
C58 C59 H59 121.0 . .
N4 C60 C59 123.4(8) . .
N4 C60 H60 118.3 . .
C59 C60 H60 118.3 . .
N4 C61 C62 123.7(7) . .
N4 C61 H61 118.1 . .
C62 C61 H61 118.1 . .
C58 C62 C61 120.7(8) . .
C58 C62 H62 119.7 . .
C61 C62 H62 119.7 . .
C70 O14 H14 109.5 . .
C63 O16 H16 109.5 . .
O17 C63 O16 134.4 . .
O17 C63 C64 113.0 . .
O16 C63 C64 112.6 . .
C65 C64 C69 120.1 . .
C65 C64 C63 119.8 . .
C69 C64 C63 118.8 . .
C64 C65 C66 120.0 . .
C64 C65 H65 120.0 . .
C66 C65 H65 120.0 . .
C67 C66 C65 119.9 . .
C67 C66 C71 115.4 . .
C65 C66 C71 124.6 . .
C66 C67 C68 120.0 . .
C66 C67 H67 120.0 . .
C68 C67 H67 120.0 . .
C69 C68 C67 120.0 . .
C69 C68 C70 119.8 . .
C67 C68 C70 120.1 . .
C68 C69 C64 119.9 . .
C68 C69 H69 120.0 . .
C64 C69 H69 120.0 . .
O14 C70 O15 134.2 . .
O14 C70 C68 113.1 . .
O15 C70 C68 112.7 . .
C74 C71 C66 109.0 . .
C74 C71 C72 105.4 . .
C66 C71 C72 111.4 . .
C74 C71 C73 105.3 . .
C66 C71 C73 119.5 . .
C72 C71 C73 105.2 . .
C71 C72 H72A 109.5 . .
C71 C72 H72B 109.5 . .
H72A C72 H72B 109.5 . .
C71 C72 H72C 109.5 . .
H72A C72 H72C 109.5 . .
H72B C72 H72C 109.5 . .
C71 C73 H73A 109.5 . .
C71 C73 H73B 109.5 . .
H73A C73 H73B 109.5 . .
C71 C73 H73C 109.5 . .
H73A C73 H73C 109.5 . .
H73B C73 H73C 109.5 . .
C71 C74 H74A 109.5 . .
C71 C74 H74B 109.5 . .
H74A C74 H74B 109.5 . .
C71 C74 H74C 109.5 . .
H74A C74 H74C 109.5 . .
H74B C74 H74C 109.5 . .

loop_
_geom_bond_atom_site_label_1
_geom_bond_atom_site_label_2
_geom_bond_distance
_geom_bond_site_symmetry_2
C42 C39 1.517(8) .
C42 C43 1.518(8) .
C42 H42A 0.9700 .
C42 H42B 0.9700 .
C43 C44 1.521(9) .
C43 H43A 0.9700 .
C43 H43B 0.9700 .
C44 C45 1.525(8) .
C44 H44A 0.9700 .
C44 H44B 0.9700 .
C45 C49 1.322(11) .
C45 C46 1.423(11) .
C46 C47 1.350(11) .
C46 H46 0.9300 .
C47 N2 1.337(10) .
C47 H47 0.9300 .
C48 N2 1.307(9) .
C48 C49 1.404(11) .
C48 H48 0.9300 .
C49 H49 0.9300 .
N2 Co2 2.170(5) 2_755
C42' C43' 1.525(11) .
C42' C39 1.531(11) .
C42' H42C 0.9700 .
C42' H42D 0.9700 .
C43' C44' 1.538(11) .
C43' H43C 0.9700 .
C43' H43D 0.9700 .
C44' H44C 0.9700 .
C44' H44D 0.9700 .
C46' C47' 1.348(13) .
C46' H46' 0.9300 .
C47' H47' 0.9300 .
C48' C49' 1.409(13) .
C48' H48' 0.9300 .
C49' H49' 0.9300 .
C55 C52 1.509(9) .
C55 C56 1.544(9) .
C55 H55A 0.9700 .
C55 H55B 0.9700 .
C56 C57 1.528(9) .
C56 H56A 0.9700 .
C56 H56B 0.9700 .
C57 C58 1.536(9) .
C57 H57A 0.9700 .
C57 H57B 0.9700 .
C55' C56' 1.535(11) .
C55' C52 1.537(11) .
C55' H55C 0.9700 .
C55' H55D 0.9700 .
C56' C57' 1.497(11) .
C56' H56C 0.9700 .
C56' H56D 0.9700 .
C57' C58 1.562(10) .
C57' H57C 0.9700 .
C57' H57D 0.9700 .
C22 C21 1.546(8) .
C22 H22A 0.9600 .
C22 H22B 0.9600 .
C22 H22C 0.9600 .
C23 C21 1.548(8) .
C23 H23A 0.9600 .
C23 H23B 0.9600 .
C23 H23C 0.9600 .
C24 C21 1.496(8) .
C24 H24A 0.9600 .
C24 H24B 0.9600 .
C24 H24C 0.9600 .
C22' C21 1.490(9) .
C22' H22D 0.9600 .
C22' H22E 0.9600 .
C22' H22F 0.9600 .
C23' C21 1.561(9) .
C23' H23D 0.9600 .
C23' H23E 0.9600 .
C23' H23F 0.9600 .
C24' C21 1.531(9) .
C24' H24D 0.9600 .
C24' H24E 0.9600 .
C24' H24F 0.9600 .
C34 C33 1.516(8) .
C34 H34A 0.9600 .
C34 H34B 0.9600 .
C34 H34C 0.9600 .
C35 C33 1.517(8) .
C35 H35A 0.9600 .
C35 H35B 0.9600 .
C35 H35C 0.9600 .
C36 C33 1.550(8) .
C36 H36A 0.9600 .
C36 H36B 0.9600 .
C36 H36C 0.9600 .
C34' C33 1.550(9) .
C34' H34D 0.9600 .
C34' H34E 0.9600 .
C34' H34F 0.9600 .
C35' C33 1.502(9) .
C35' H35D 0.9600 .
C35' H35E 0.9600 .
C35' H35F 0.9600 .
C36' C33 1.526(9) .
C36' H36D 0.9600 .
C36' H36E 0.9600 .
C36' H36F 0.9600 .
Co1 O1 2.027(3) .
Co1 O4 2.077(4) 2_645
Co1 O8 2.087(4) .
Co1 N4 2.174(5) 4_575
Co1 O13 2.189(4) .
Co1 N3 2.222(5) .
Co2 O7 2.038(4) .
Co2 O2 2.052(4) .
Co2 O9 2.065(4) .
Co2 N1 2.167(5) .
Co2 O13 2.169(4) .
Co2 N2' 2.170(5) 2_745
Co2 N2 2.170(5) 2_745
O1 C1 1.265(6) .
O2 C1 1.251(6) .
O3 C8 1.248(7) .
O4 C8 1.256(6) .
O4 Co1 2.077(4) 2_655
O5 C20 1.263(7) .
O6 C20 1.259(7) .
O6 H6 0.8200 .
O7 C13 1.253(6) .
O8 C13 1.245(6) .
O9 C25 1.253(7) .
O10 C25 1.247(7) .
O11 C32 1.285(7) .
O11 H11 0.8200 .
O12 C32 1.250(7) .
O13 H1W 0.8280 .
O13 H2W 0.8256 .
O18 H3W 0.8510 .
O18 H4W 0.8502 .
N1 C41 1.317(8) .
N1 C37 1.327(8) .
N3 C54 1.297(10) .
N3 C50 1.314(8) .
N4 C60 1.329(8) .
N4 C61 1.329(8) .
N4 Co1 2.174(5) 4_576
C1 C2 1.499(7) .
C2 C3 1.388(7) .
C2 C7 1.397(7) .
C3 C4 1.390(7) .
C3 H3 0.9300 .
C4 C5 1.382(7) .
C4 C9 1.528(8) .
C5 C6 1.387(7) .
C5 H5 0.9300 .
C6 C7 1.390(7) .
C6 C8 1.498(7) .
C7 H7 0.9300 .
C9 C11 1.521(10) .
C9 C10 1.526(9) .
C9 C12 1.565(9) .
C10 H10A 0.9600 .
C10 H10B 0.9600 .
C10 H10C 0.9600 .
C11 H11A 0.9600 .
C11 H11B 0.9600 .
C11 H11C 0.9600 .
C12 H12A 0.9600 .
C12 H12B 0.9600 .
C12 H12C 0.9600 .
C13 C14 1.513(7) .
C14 C19 1.385(8) .
C14 C15 1.395(7) .
C15 C16 1.387(8) .
C15 H15 0.9300 .
C16 C17 1.393(8) .
C16 C20 1.480(8) .
C17 C18 1.387(8) .
C17 H17 0.9300 .
C18 C19 1.397(8) .
C18 C21 1.525(8) .
C19 H19 0.9300 .
C25 C26 1.512(7) .
C26 C31 1.372(8) .
C26 C27 1.386(8) .
C27 C28 1.380(8) .
C27 H27 0.9300 .
C28 C29 1.382(8) .
C28 C32 1.485(8) .
C29 C30 1.378(8) .
C29 H29 0.9300 .
C30 C31 1.384(8) .
C30 C33 1.531(8) .
C31 H31 0.9300 .
C37 C38 1.370(9) .
C37 H37 0.9300 .
C38 C39 1.310(10) .
C38 H38 0.9300 .
C39 C40 1.393(11) .
C40 C41 1.382(10) .
C40 H40 0.9300 .
C41 H41 0.9300 .
C50 C51 1.383(10) .
C50 H50 0.9300 .
C51 C52 1.341(12) .
C51 H51 0.9300 .
C52 C53 1.311(14) .
C53 C54 1.400(12) .
C53 H53 0.9300 .
C54 H54 0.9300 .
C58 C62 1.330(13) .
C58 C59 1.414(14) .
C59 C60 1.367(10) .
C59 H59 0.9300 .
C60 H60 0.9300 .
C61 C62 1.350(10) .
C61 H61 0.9300 .
C62 H62 0.9300 .
O14 C70 1.2145 .
O14 H14 0.8200 .
O15 C70 1.2164 .
O16 C63 1.2045 .
O16 H16 0.8200 .
O17 C63 1.2024 .
C63 C64 1.5091 .
C64 C65 1.3934 .
C64 C69 1.3959 .
C65 C66 1.3963 .
C65 H65 0.9300 .
C66 C67 1.3962 .
C66 C71 1.5242 .
C67 C68 1.3976 .
C67 H67 0.9300 .
C68 C69 1.3944 .
C68 C70 1.4983 .
C69 H69 0.9300 .
C71 C74 1.5226 .
C71 C72 1.5261 .
C71 C73 1.5261 .
C72 H72A 0.9600 .
C72 H72B 0.9600 .
C72 H72C 0.9600 .
C73 H73A 0.9600 .
C73 H73B 0.9600 .
C73 H73C 0.9600 .
C74 H74A 0.9600 .
C74 H74B 0.9600 .
C74 H74C 0.9600 .

loop_
_geom_hbond_atom_site_label_D
_geom_hbond_atom_site_label_H
_geom_hbond_atom_site_label_A
_geom_hbond_distance_DH
_geom_hbond_distance_HA
_geom_hbond_distance_DA
_geom_hbond_angle_DHA
_geom_hbond_site_symmetry_A
O18 H4W O15 0.85 2.09 2.94(3) 178.5 4_575
O18 H3W O10 0.85 1.94 2.79(2) 178.5 .
O13 H2W O4 0.83 2.59 2.995(5) 111.4 2_645
O13 H2W O3 0.83 1.78 2.592(5) 168.4 2_645
O13 H1W O10 0.83 1.80 2.611(6) 166.8 .
O11 H11 O6 0.82 1.88 2.678(6) 163.1 2_755

loop_
_geom_torsion_atom_site_label_1
_geom_torsion_atom_site_label_2
_geom_torsion_atom_site_label_3
_geom_torsion_atom_site_label_4
_geom_torsion
_geom_torsion_site_symmetry_1
_geom_torsion_site_symmetry_4
C39 C42 C43 C44 -60.2(12) . .
C42 C43 C44 C45 -178.5(8) . .
C43 C44 C45 C49 -175.5(7) . .
C43 C44 C45 C46 -1.3(12) . .
C49 C45 C46 C47 -0.4(3) . .
C44 C45 C46 C47 -175.2(8) . .
C45 C46 C47 N2 -0.8(3) . .
C46 C45 C49 C48 0.5(6) . .
C44 C45 C49 C48 174.9(9) . .
N2 C48 C49 C45 0.6(9) . .
C49 C48 N2 C47 -1.7(8) . .
C49 C48 N2 Co2 -176.1(5) . 2_755
C46 C47 N2 C48 1.8(6) . .
C46 C47 N2 Co2 176.5(4) . 2_755
C39 C42' C43' C44' -82(3) . .
C52 C55 C56 C57 175.1(12) . .
C55 C56 C57 C58 -173.5(12) . .
C52 C55' C56' C57' -58(4) . .
C55' C56' C57' C58 -155(2) . .
O4 Co1 O1 C1 130.1(11) 2_645 .
O8 Co1 O1 C1 -59.0(5) . .
N4 Co1 O1 C1 -139.2(5) 4_575 .
O13 Co1 O1 C1 34.7(5) . .
N3 Co1 O1 C1 126.3(5) . .
O7 Co2 O2 C1 86.4(6) . .
O9 Co2 O2 C1 -95.2(6) . .
N1 Co2 O2 C1 174.4(6) . .
O13 Co2 O2 C1 -2.6(6) . .
N2' Co2 O2 C1 -123(2) 2_745 .
N2 Co2 O2 C1 -123(2) 2_745 .
O2 Co2 O7 C13 -37.4(6) . .
O9 Co2 O7 C13 161.0(17) . .
N1 Co2 O7 C13 -123.5(6) . .
O13 Co2 O7 C13 51.3(6) . .
N2' Co2 O7 C13 144.9(6) 2_745 .
N2 Co2 O7 C13 144.9(6) 2_745 .
O1 Co1 O8 C13 86.0(5) . .
O4 Co1 O8 C13 -95.1(5) 2_645 .
N4 Co1 O8 C13 174.1(6) 4_575 .
O13 Co1 O8 C13 -6.0(5) . .
N3 Co1 O8 C13 -151.0(15) . .
O7 Co2 O9 C25 -112.2(19) . .
O2 Co2 O9 C25 86.1(5) . .
N1 Co2 O9 C25 172.5(5) . .
O13 Co2 O9 C25 -2.6(5) . .
N2' Co2 O9 C25 -96.1(5) 2_745 .
N2 Co2 O9 C25 -96.1(5) 2_745 .
O7 Co2 O13 Co1 -53.75(18) . .
O2 Co2 O13 Co1 44.70(18) . .
O9 Co2 O13 Co1 131.00(18) . .
N1 Co2 O13 Co1 13.1(17) . .
N2' Co2 O13 Co1 -139.44(19) 2_745 .
N2 Co2 O13 Co1 -139.44(19) 2_745 .
O1 Co1 O13 Co2 -56.22(18) . .
O4 Co1 O13 Co2 130.93(18) 2_645 .
O8 Co1 O13 Co2 41.23(18) . .
N4 Co1 O13 Co2 42.3(15) 4_575 .
N3 Co1 O13 Co2 -142.41(19) . .
O7 Co2 N1 C41 -176.4(6) . .
O2 Co2 N1 C41 85.1(6) . .
O9 Co2 N1 C41 -1.2(6) . .
O13 Co2 N1 C41 116.8(16) . .
N2' Co2 N1 C41 -90.6(6) 2_745 .
N2 Co2 N1 C41 -90.6(6) 2_745 .
O7 Co2 N1 C37 8.6(5) . .
O2 Co2 N1 C37 -89.9(5) . .
O9 Co2 N1 C37 -176.3(5) . .
O13 Co2 N1 C37 -58.3(18) . .
N2' Co2 N1 C37 94.3(5) 2_745 .
N2 Co2 N1 C37 94.3(5) 2_745 .
O1 Co1 N3 C54 -160.3(8) . .
O4 Co1 N3 C54 20.1(8) 2_645 .
O8 Co1 N3 C54 76.1(19) . .
N4 Co1 N3 C54 110.6(8) 4_575 .
O13 Co1 N3 C54 -68.9(8) . .
O1 Co1 N3 C50 22.7(6) . .
O4 Co1 N3 C50 -156.9(6) 2_645 .
O8 Co1 N3 C50 -100.9(17) . .
N4 Co1 N3 C50 -66.4(6) 4_575 .
O13 Co1 N3 C50 114.1(6) . .
Co2 O2 C1 O1 -27.5(9) . .
Co2 O2 C1 C2 153.7(4) . .
Co1 O1 C1 O2 4.4(8) . .
Co1 O1 C1 C2 -176.8(3) . .
O2 C1 C2 C3 -5.2(7) . .
O1 C1 C2 C3 175.9(5) . .
O2 C1 C2 C7 173.4(5) . .
O1 C1 C2 C7 -5.5(7) . .
C7 C2 C3 C4 -0.8(8) . .
C1 C2 C3 C4 177.8(5) . .
C2 C3 C4 C5 2.5(8) . .
C2 C3 C4 C9 -175.8(5) . .
C3 C4 C5 C6 -2.2(8) . .
C9 C4 C5 C6 176.2(5) . .
C4 C5 C6 C7 0.1(8) . .
C4 C5 C6 C8 -178.4(5) . .
C5 C6 C7 C2 1.6(8) . .
C8 C6 C7 C2 -179.8(5) . .
C3 C2 C7 C6 -1.3(8) . .
C1 C2 C7 C6 -179.9(5) . .
Co1 O4 C8 O3 -3.7(10) 2_655 .
Co1 O4 C8 C6 174.8(3) 2_655 .
C5 C6 C8 O3 161.9(6) . .
C7 C6 C8 O3 -16.6(8) . .
C5 C6 C8 O4 -16.7(8) . .
C7 C6 C8 O4 164.8(5) . .
C5 C4 C9 C11 -58.9(7) . .
C3 C4 C9 C11 119.3(6) . .
C5 C4 C9 C10 61.8(8) . .
C3 C4 C9 C10 -120.0(7) . .
C5 C4 C9 C12 -177.6(6) . .
C3 C4 C9 C12 0.7(9) . .
Co1 O8 C13 O7 -8.8(9) . .
Co1 O8 C13 C14 172.6(4) . .
Co2 O7 C13 O8 -21.5(9) . .
Co2 O7 C13 C14 157.1(4) . .
O8 C13 C14 C19 16.9(8) . .
O7 C13 C14 C19 -161.9(5) . .
O8 C13 C14 C15 -164.1(5) . .
O7 C13 C14 C15 17.1(8) . .
C19 C14 C15 C16 1.8(9) . .
C13 C14 C15 C16 -177.3(5) . .
C14 C15 C16 C17 0.1(9) . .
C14 C15 C16 C20 -178.6(6) . .
C15 C16 C17 C18 -1.3(10) . .
C20 C16 C17 C18 177.3(6) . .
C16 C17 C18 C19 0.7(9) . .
C16 C17 C18 C21 -179.5(6) . .
C15 C14 C19 C18 -2.5(9) . .
C13 C14 C19 C18 176.6(5) . .
C17 C18 C19 C14 1.3(9) . .
C21 C18 C19 C14 -178.6(5) . .
C15 C16 C20 O6 -174.0(7) . .
C17 C16 C20 O6 7.4(11) . .
C15 C16 C20 O5 7.1(10) . .
C17 C16 C20 O5 -171.5(7) . .
C17 C18 C21 C22' 3.8(13) . .
C19 C18 C21 C22' -176.4(12) . .
C17 C18 C21 C24 173.3(8) . .
C19 C18 C21 C24 -6.9(9) . .
C17 C18 C21 C24' -120.7(12) . .
C19 C18 C21 C24' 59.1(12) . .
C17 C18 C21 C22 -64.6(8) . .
C19 C18 C21 C22 115.2(8) . .
C17 C18 C21 C23 51.2(8) . .
C19 C18 C21 C23 -129.0(7) . .
C17 C18 C21 C23' 124.1(12) . .
C19 C18 C21 C23' -56.1(12) . .
Co2 O9 C25 O10 10.2(9) . .
Co2 O9 C25 C26 -170.7(4) . .
O10 C25 C26 C31 24.2(9) . .
O9 C25 C26 C31 -155.0(6) . .
O10 C25 C26 C27 -153.6(6) . .
O9 C25 C26 C27 27.2(8) . .
C31 C26 C27 C28 -0.2(9) . .
C25 C26 C27 C28 177.6(6) . .
C26 C27 C28 C29 1.0(10) . .
C26 C27 C28 C32 -177.3(6) . .
C27 C28 C29 C30 0.0(11) . .
C32 C28 C29 C30 178.2(6) . .
C28 C29 C30 C31 -1.7(10) . .
C28 C29 C30 C33 178.8(6) . .
C27 C26 C31 C30 -1.6(10) . .
C25 C26 C31 C30 -179.4(6) . .
C29 C30 C31 C26 2.5(10) . .
C33 C30 C31 C26 -178.0(6) . .
C27 C28 C32 O12 -5.8(11) . .
C29 C28 C32 O12 176.0(7) . .
C27 C28 C32 O11 175.7(7) . .
C29 C28 C32 O11 -2.5(11) . .
C29 C30 C33 C35' -168.5(11) . .
C31 C30 C33 C35' 12.1(12) . .
C29 C30 C33 C34 -0.5(10) . .
C31 C30 C33 C34 -180.0(8) . .
C29 C30 C33 C35 122.4(9) . .
C31 C30 C33 C35 -57.0(9) . .
C29 C30 C33 C36' -45.0(11) . .
C31 C30 C33 C36' 135.6(11) . .
C29 C30 C33 C36 -119.4(9) . .
C31 C30 C33 C36 61.1(9) . .
C29 C30 C33 C34' 72.0(11) . .
C31 C30 C33 C34' -107.5(11) . .
C41 N1 C37 C38 0.8(10) . .
Co2 N1 C37 C38 176.1(5) . .
N1 C37 C38 C39 2.3(11) . .
C37 C38 C39 C40 -2.5(12) . .
C37 C38 C39 C42 171.3(7) . .
C37 C38 C39 C42' 177.1(11) . .
C43 C42 C39 C38 119.7(9) . .
C43 C42 C39 C40 -66.5(11) . .
C43 C42 C39 C42' 105(3) . .
C43' C42' C39 C38 126(2) . .
C43' C42' C39 C40 -55(3) . .
C43' C42' C39 C42 -66.9(17) . .
C38 C39 C40 C41 -0.1(14) . .
C42 C39 C40 C41 -174.4(8) . .
C42' C39 C40 C41 -179.4(16) . .
C37 N1 C41 C40 -3.4(12) . .
Co2 N1 C41 C40 -178.7(7) . .
C39 C40 C41 N1 3.2(15) . .
C54 N3 C50 C51 -1.0(12) . .
Co1 N3 C50 C51 176.2(6) . .
N3 C50 C51 C52 1.0(14) . .
C50 C51 C52 C53 -1.2(14) . .
C50 C51 C52 C55 171.7(9) . .
C50 C51 C52 C55' -174.4(9) . .
C56 C55 C52 C53 100.2(13) . .
C56 C55 C52 C51 -72.7(16) . .
C56 C55 C52 C55' -103(2) . .
C56' C55' C52 C53 100(2) . .
C56' C55' C52 C51 -89(2) . .
C56' C55' C52 C55 67(2) . .
C51 C52 C53 C54 1.7(17) . .
C55 C52 C53 C54 -172.5(11) . .
C55' C52 C53 C54 171.8(13) . .
C50 N3 C54 C53 1.4(15) . .
Co1 N3 C54 C53 -175.8(9) . .
C52 C53 C54 N3 -2(2) . .
C56 C57 C58 C62 112.8(14) . .
C56 C57 C58 C59 -76.8(17) . .
C56 C57 C58 C57' -20.0(14) . .
C56' C57' C58 C62 -28(3) . .
C56' C57' C58 C59 -170.5(19) . .
C56' C57' C58 C57 53.0(18) . .
C62 C58 C59 C60 5.1(19) . .
C57 C58 C59 C60 -165.2(11) . .
C57' C58 C59 C60 158.1(14) . .
C61 N4 C60 C59 -2.8(12) . .
Co1 N4 C60 C59 -169.5(8) 4_576 .
C58 C59 C60 N4 -0.5(17) . .
C60 N4 C61 C62 1.6(11) . .
Co1 N4 C61 C62 168.7(7) 4_576 .
C59 C58 C62 C61 -6.4(19) . .
C57 C58 C62 C61 164.7(9) . .
C57' C58 C62 C61 -143.4(19) . .
N4 C61 C62 C58 3.2(16) . .
O17 C63 C64 C65 -1.8 . .
O16 C63 C64 C65 178.1 . .
O17 C63 C64 C69 165.3 . .
O16 C63 C64 C69 -14.9 . .
C69 C64 C65 C66 0.0 . .
C63 C64 C65 C66 166.9 . .
C64 C65 C66 C67 0.0 . .
C64 C65 C66 C71 -178.1 . .
C65 C66 C67 C68 0.0 . .
C71 C66 C67 C68 178.3 . .
C66 C67 C68 C69 0.0 . .
C66 C67 C68 C70 -177.0 . .
C67 C68 C69 C64 0.0 . .
C70 C68 C69 C64 177.0 . .
C65 C64 C69 C68 0.0 . .
C63 C64 C69 C68 -167.1 . .
C69 C68 C70 O14 169.2 . .
C67 C68 C70 O14 -13.8 . .
C69 C68 C70 O15 -10.8 . .
C67 C68 C70 O15 166.1 . .
C67 C66 C71 C74 129.8 . .
C65 C66 C71 C74 -52.0 . .
C67 C66 C71 C72 -114.3 . .
C65 C66 C71 C72 63.9 . .
C67 C66 C71 C73 8.7 . .
C65 C66 C71 C73 -173.0 . .
